data_7041131
loop_
_publ_author_name
'Zhang, Ru-Xia'
'Chang, Yi-Xin'
'Shen, Hai-Yun'
'Wang, Wen-Min'
'Zhou, Xiao-Pu'
'Wang, Ni-Ni'
'Cui, Jian-Zhong'
'Gao, Hong-Ling'

_publ_section_title
;
 Modulation of the relaxation dynamics of linear-shaped tetranuclear
 rare-earth clusters through utilizing different solvents.
;
_journal_issue 47
_journal_name_full 'Dalton transactions (Cambridge, England : 2003)'
_journal_page_first 19117
_journal_page_last 19126
_journal_paper_doi 10.1039/c6dt03500k
_journal_volume 45
_journal_year 2016
_chemical_formula_sum 'C76 H61 Er2 N5 O12'
_chemical_formula_weight 1570.81
_space_group_crystal_system monoclinic
_space_group_IT_number 14
_space_group_name_Hall '-P 2yn'
_space_group_name_H-M_alt 'P 1 21/n 1'
_symmetry_space_group_name_Hall '-P 2yn'
_symmetry_space_group_name_H-M 'P 1 21/n 1'
_atom_sites_solution_hydrogens geom
_audit_creation_method SHELXL-2014/8
_audit_update_record
;
2016-11-04 deposited with the CCDC.
2016-11-07 downloaded from the CCDC.
;
_cell_angle_alpha 90
_cell_angle_beta 102.620(2)
_cell_angle_gamma 90
_cell_formula_units_Z 4
_cell_length_a 13.5727(3)
_cell_length_b 18.6832(3)
_cell_length_c 27.3285(6)
_cell_measurement_reflns_used 31380
_cell_measurement_temperature 113(2)
_cell_measurement_theta_max 30.9450
_cell_measurement_theta_min 1.8590
_cell_volume 6762.6(2)
_computing_cell_refinement 'CrysAlisPro 1.171.38.41 (Rigaku OD, 2015)'
_computing_data_collection 'CrystalClear-SM Expert 2.1 b42 (Rigaku, 2015)'
_computing_data_reduction 'CrysAlisPro 1.171.38.41 (Rigaku OD, 2015)'
_computing_molecular_graphics 'Olex2 (Dolomanov et al., 2009)'
_computing_publication_material 'Olex2 (Dolomanov et al., 2009)'
_computing_structure_refinement 'SHELXL-2014/8 (Sheldrick, 2014)'
_computing_structure_solution 'SHELXS-97 (Sheldrick, 1990)'
_diffrn_ambient_temperature 113(2)
_diffrn_detector_area_resol_mean 5.814
_diffrn_measured_fraction_theta_full 1.000
_diffrn_measured_fraction_theta_max 0.886
_diffrn_measurement_device_type 'Rigaku Xtalab P200'
_diffrn_measurement_method '\w scans'
_diffrn_radiation_type MoK\a
_diffrn_radiation_wavelength 0.71073
_diffrn_reflns_av_R_equivalents 0.0443
_diffrn_reflns_av_unetI/netI 0.0426
_diffrn_reflns_Laue_measured_fraction_full 1.000
_diffrn_reflns_Laue_measured_fraction_max 0.886
_diffrn_reflns_limit_h_max 19
_diffrn_reflns_limit_h_min -18
_diffrn_reflns_limit_k_max 25
_diffrn_reflns_limit_k_min -25
_diffrn_reflns_limit_l_max 39
_diffrn_reflns_limit_l_min -36
_diffrn_reflns_number 92259
_diffrn_reflns_point_group_measured_fraction_full 1.000
_diffrn_reflns_point_group_measured_fraction_max 0.886
_diffrn_reflns_theta_full 25.242
_diffrn_reflns_theta_max 31.028
_diffrn_reflns_theta_min 1.527
_diffrn_source 'rotating anode'
_exptl_absorpt_coefficient_mu 2.532
_exptl_absorpt_correction_T_max 1.00000
_exptl_absorpt_correction_T_min 0.55769
_exptl_absorpt_correction_type multi-scan
_exptl_absorpt_process_details
; 
CrysAlisPro 1.171.38.41 (Rigaku Oxford Diffraction, 2015) 
Empirical absorption correction using spherical harmonics, 
 implemented in SCALE3 ABSPACK scaling algorithm. 
;
_exptl_crystal_colour yellow
_exptl_crystal_density_diffrn 1.543
_exptl_crystal_description block
_exptl_crystal_F_000 3136
_exptl_crystal_size_max 0.200
_exptl_crystal_size_mid 0.180
_exptl_crystal_size_min 0.120
_refine_diff_density_max 2.330
_refine_diff_density_min -1.297
_refine_diff_density_rms 0.117
_refine_ls_extinction_method none
_refine_ls_goodness_of_fit_ref 1.040
_refine_ls_hydrogen_treatment constr
_refine_ls_matrix_type full
_refine_ls_number_parameters 890
_refine_ls_number_reflns 19155
_refine_ls_number_restraints 260
_refine_ls_restrained_S_all 1.036
_refine_ls_R_factor_all 0.0557
_refine_ls_R_factor_gt 0.0382
_refine_ls_shift/su_max 0.005
_refine_ls_shift/su_mean 0.000
_refine_ls_structure_factor_coef Fsqd
_refine_ls_weighting_details 'w=1/[\s^2^(Fo^2^)+(0.0451P)^2^+6.9741P] where P=(Fo^2^+2Fc^2^)/3'
_refine_ls_weighting_scheme calc
_refine_ls_wR_factor_gt 0.0875
_refine_ls_wR_factor_ref 0.0947
_reflns_Friedel_coverage 0.000
_reflns_number_gt 15090
_reflns_number_total 19155
_reflns_threshold_expression 'I > 2\s(I)'
_cod_data_source_file c6dt03500k2.cif
_cod_data_source_block 5
_cod_depositor_comments 'Adding full bibliography for 7041127--7041135.cif.'
_cod_original_cell_volume 6762.6(3)
_cod_database_code 7041131
_shelx_shelxl_version_number 2014/8
_shelx_space_group_comment
; 
The symmetry employed for this shelxl refinement is uniquely defined 
by the following loop, which should always be used as a source of 
symmetry information in preference to the above space-group names. 
They are only intended as comments. 
;
_shelx_estimated_absorpt_t_min 0.631
_shelx_estimated_absorpt_t_max 0.751

loop_
_space_group_symop_operation_xyz
'x, y, z'
'-x+1/2, y+1/2, -z+1/2'
'-x, -y, -z'
'x-1/2, -y-1/2, z-1/2'

loop_
_atom_site_label
_atom_site_type_symbol
_atom_site_fract_x
_atom_site_fract_y
_atom_site_fract_z
_atom_site_U_iso_or_equiv
_atom_site_adp_type
_atom_site_occupancy
_atom_site_site_symmetry_order
_atom_site_calc_flag
_atom_site_refinement_flags_posn
_atom_site_refinement_flags_adp
_atom_site_refinement_flags_occupancy
_atom_site_disorder_assembly
_atom_site_disorder_group
Er1 Er 0.03617(2) 0.45658(2) 0.94320(2) 0.02430(4) Uani 1 1 d . . . . .
Er2 Er 0.03913(2) 0.33103(2) 0.74610(2) 0.02630(5) Uani 1 1 d . . . . .
O1 O 0.01744(18) 0.43563(12) 1.02610(8) 0.0278(5) Uani 1 1 d . . . . .
O2 O 0.06538(18) 0.50413(12) 0.86930(9) 0.0293(5) Uani 1 1 d . . . . .
O3 O 0.0982(2) 0.49468(14) 0.70469(10) 0.0437(7) Uani 1 1 d . . . . .
H3 H 0.0798 0.4677 0.6798 0.066 Uiso 1 1 calc R U . . .
O4 O 0.17949(18) 0.51999(12) 0.97640(9) 0.0307(5) Uani 1 1 d . . . . .
O5 O 0.16517(17) 0.37729(12) 0.95670(9) 0.0320(5) Uani 1 1 d . . . . .
O6 O 0.0747(2) 0.36217(13) 0.66906(9) 0.0383(6) Uani 1 1 d . . . . .
O7 O 0.05732(19) 0.22667(12) 0.70479(9) 0.0310(5) Uani 1 1 d . . . . .
O8 O 0.21302(19) 0.33534(12) 0.75875(10) 0.0346(6) Uani 1 1 d . . . . .
O9 O 0.10361(18) 0.25603(13) 0.81130(9) 0.0327(5) Uani 1 1 d . . . . .
O10 O -0.09427(18) 0.26302(13) 0.75696(9) 0.0307(5) Uani 1 1 d . . . . .
O11 O -0.1090(2) 0.37922(13) 0.69609(10) 0.0384(6) Uani 1 1 d . . . . .
N1 N -0.0326(2) 0.33809(14) 0.95446(11) 0.0276(6) Uani 1 1 d . . . . .
N2 N 0.0006(2) 0.37659(14) 0.86729(10) 0.0258(6) Uani 1 1 d . . . . .
N3 N 0.0187(2) 0.40115(14) 0.82203(10) 0.0257(6) Uani 1 1 d . . . . .
N4 N 0.0756(2) 0.46295(15) 0.74663(11) 0.0299(6) Uani 1 1 d . . . . .
C1 C -0.0344(3) 0.31763(17) 1.00165(13) 0.0280(7) Uani 1 1 d . . . . .
C2 C -0.0058(3) 0.37078(17) 1.04001(12) 0.0278(7) Uani 1 1 d . . . . .
C3 C -0.0040(3) 0.35061(19) 1.08854(13) 0.0342(8) Uani 1 1 d . . . . .
H3A H 0.0163 0.3842 1.1149 0.041 Uiso 1 1 calc R U . . .
C4 C -0.0318(3) 0.2808(2) 1.09993(15) 0.0394(9) Uani 1 1 d . . . . .
H4 H -0.0309 0.2689 1.1338 0.047 Uiso 1 1 calc R U . . .
C5 C -0.0597(3) 0.2299(2) 1.06392(14) 0.0395(9) Uani 1 1 d . . . . .
H5 H -0.0775 0.1833 1.0728 0.047 Uiso 1 1 calc R U . . .
C6 C -0.0621(3) 0.24680(19) 1.01341(14) 0.0341(8) Uani 1 1 d . . . . .
C7 C -0.0921(3) 0.2001(2) 0.97207(15) 0.0396(9) Uani 1 1 d . . . . .
H7 H -0.1130 0.1528 0.9775 0.047 Uiso 1 1 calc R U . . .
C8 C -0.0914(3) 0.22166(19) 0.92492(14) 0.0369(8) Uani 1 1 d . . . . .
H8 H -0.1132 0.1901 0.8974 0.044 Uiso 1 1 calc R U . . .
C9 C -0.0578(3) 0.29174(18) 0.91677(13) 0.0293(7) Uani 1 1 d . . . . .
C10 C -0.0435(3) 0.31601(17) 0.86788(13) 0.0286(7) Uani 1 1 d . . . . .
H10 H -0.0656 0.2885 0.8383 0.034 Uiso 1 1 calc R U . . .
C11 C 0.0538(2) 0.46845(17) 0.82896(13) 0.0262(7) Uani 1 1 d . . . . .
C12 C 0.0780(2) 0.50410(17) 0.78406(13) 0.0272(7) Uani 1 1 d . . . . .
C13 C 0.1020(3) 0.58241(18) 0.78535(14) 0.0351(8) Uani 1 1 d . . . . .
H13A H 0.1640 0.5901 0.7732 0.053 Uiso 1 1 calc R U . . .
H13B H 0.1115 0.6000 0.8198 0.053 Uiso 1 1 calc R U . . .
H13C H 0.0461 0.6083 0.7638 0.053 Uiso 1 1 calc R U . . .
C14 C 0.2935(3) 0.6370(2) 1.00937(17) 0.0437(10) Uani 1 1 d . . . . .
H14 H 0.2241 0.6421 0.9938 0.052 Uiso 1 1 calc R U . . .
C15 C 0.3512(4) 0.6969(2) 1.0257(2) 0.0607(13) Uani 1 1 d . . . . .
H15 H 0.3212 0.7431 1.0208 0.073 Uiso 1 1 calc R U . . .
C16 C 0.4516(3) 0.6904(2) 1.0489(2) 0.0607(14) Uani 1 1 d . . . . .
H16 H 0.4904 0.7319 1.0601 0.073 Uiso 1 1 calc R U . . .
C17 C 0.4953(3) 0.6242(2) 1.05590(17) 0.0475(10) Uani 1 1 d . . . . .
H17 H 0.5644 0.6196 1.0722 0.057 Uiso 1 1 calc R U . . .
C18 C 0.4384(3) 0.5635(2) 1.03913(16) 0.0376(8) Uani 1 1 d . . . . .
H18 H 0.4692 0.5176 1.0437 0.045 Uiso 1 1 calc R U . . .
C19 C 0.3368(3) 0.56952(18) 1.01571(13) 0.0295(7) Uani 1 1 d . . . . .
C20 C 0.2706(2) 0.50604(17) 0.99747(12) 0.0246(6) Uani 1 1 d . . . . .
C21 C 0.3092(3) 0.43625(18) 1.00419(14) 0.0304(7) Uani 1 1 d . . . . .
H21 H 0.3761 0.4297 1.0231 0.036 Uiso 1 1 calc R U . . .
C22 C 0.2538(3) 0.37582(17) 0.98430(13) 0.0285(7) Uani 1 1 d . . . . .
C23 C 0.2993(3) 0.30266(19) 0.99377(15) 0.0367(8) Uani 1 1 d . . . . .
C24 C 0.2705(3) 0.2491(2) 0.95830(17) 0.0451(10) Uani 1 1 d . . . . .
H24 H 0.2228 0.2594 0.9281 0.054 Uiso 1 1 calc R U . . .
C25 C 0.3105(4) 0.1808(2) 0.9664(2) 0.0631(15) Uani 1 1 d . . . . .
H25 H 0.2917 0.1449 0.9414 0.076 Uiso 1 1 calc R U . . .
C26 C 0.3770(4) 0.1651(2) 1.0101(2) 0.0772(19) Uani 1 1 d . . . . .
H26 H 0.4039 0.1181 1.0159 0.093 Uiso 1 1 calc R U . . .
C27 C 0.4052(5) 0.2177(3) 1.0461(2) 0.089(2) Uani 1 1 d . . . . .
H27 H 0.4501 0.2064 1.0769 0.107 Uiso 1 1 calc R U . . .
C28 C 0.3685(4) 0.2866(2) 1.03738(19) 0.0633(15) Uani 1 1 d . . . . .
H28 H 0.3910 0.3230 1.0615 0.076 Uiso 1 1 calc R U . . .
C29 C 0.0777(3) 0.4392(2) 0.58455(16) 0.0448(10) Uani 1 1 d . . . . .
H29 H 0.0295 0.4519 0.6036 0.054 Uiso 1 1 calc R U . . .
C30 C 0.0938(4) 0.4841(2) 0.54696(17) 0.0518(11) Uani 1 1 d . . . . .
H30 H 0.0580 0.5280 0.5407 0.062 Uiso 1 1 calc R U . . .
C31 C 0.1623(4) 0.4650(2) 0.51852(19) 0.0604(13) Uani 1 1 d . . . . .
H31 H 0.1753 0.4964 0.4934 0.072 Uiso 1 1 calc R U . . .
C32 C 0.2110(4) 0.4010(2) 0.52659(18) 0.0577(13) Uani 1 1 d . . . . .
H32 H 0.2544 0.3867 0.5054 0.069 Uiso 1 1 calc R U . . .
C33 C 0.1982(4) 0.3564(2) 0.56538(17) 0.0483(10) Uani 1 1 d . . . . .
H33 H 0.2353 0.3129 0.5715 0.058 Uiso 1 1 calc R U . . .
C34 C 0.1323(3) 0.37457(19) 0.59501(14) 0.0376(8) Uani 1 1 d . . . . .
C35 C 0.1132(3) 0.32896(18) 0.63691(14) 0.0338(8) Uani 1 1 d . . . . .
C36 C 0.1321(3) 0.25572(18) 0.63712(14) 0.0346(8) Uani 1 1 d . . . . .
H36 H 0.1675 0.2373 0.6135 0.042 Uiso 1 1 calc R U . . .
C37 C 0.1017(3) 0.20769(17) 0.67043(12) 0.0282(7) Uani 1 1 d . . . . .
C38 C 0.1206(2) 0.12880(17) 0.66670(12) 0.0271(7) Uani 1 1 d . . . . .
C39 C 0.1118(3) 0.08542(18) 0.70700(13) 0.0312(7) Uani 1 1 d . . . . .
H39 H 0.0910 0.1059 0.7349 0.037 Uiso 1 1 calc R U . . .
C40 C 0.1329(3) 0.01294(19) 0.70699(14) 0.0382(8) Uani 1 1 d . . . . .
H40 H 0.1267 -0.0159 0.7348 0.046 Uiso 1 1 calc R U . . .
C41 C 0.1633(3) -0.0179(2) 0.66616(15) 0.0387(9) Uani 1 1 d . . . . .
H41 H 0.1787 -0.0675 0.6662 0.046 Uiso 1 1 calc R U . . .
C42 C 0.1708(3) 0.0243(2) 0.62570(15) 0.0407(9) Uani 1 1 d . . . . .
H42 H 0.1907 0.0034 0.5977 0.049 Uiso 1 1 calc R U . . .
C43 C 0.1496(3) 0.09719(19) 0.62559(14) 0.0342(8) Uani 1 1 d . . . . .
H43 H 0.1547 0.1256 0.5975 0.041 Uiso 1 1 calc R U . . .
C44 C 0.3813(3) 0.3455(2) 0.71827(17) 0.0463(10) Uani 1 1 d . . . . .
H44 H 0.3205 0.3670 0.7005 0.056 Uiso 1 1 calc R U . . .
C45 C 0.4717(4) 0.3588(3) 0.7036(2) 0.0583(13) Uani 1 1 d . . . . .
H45 H 0.4723 0.3901 0.6763 0.070 Uiso 1 1 calc R U . . .
C46 C 0.5573(4) 0.3282(3) 0.7276(2) 0.0658(15) Uani 1 1 d . . . . .
H46 H 0.6180 0.3370 0.7167 0.079 Uiso 1 1 calc R U . . .
C47 C 0.5589(4) 0.2834(3) 0.7683(3) 0.0782(18) Uani 1 1 d . . . . .
H47 H 0.6205 0.2622 0.7852 0.094 Uiso 1 1 calc R U . . .
C48 C 0.4696(3) 0.2696(3) 0.7842(2) 0.0641(14) Uani 1 1 d . . . . .
H48 H 0.4702 0.2393 0.8121 0.077 Uiso 1 1 calc R U . . .
C49 C 0.3797(3) 0.3008(2) 0.75878(17) 0.0404(9) Uani 1 1 d . . . . .
C50 C 0.2798(3) 0.28834(19) 0.77281(14) 0.0340(8) Uani 1 1 d . . . . .
C51 C 0.2653(3) 0.22554(19) 0.79921(14) 0.0361(8) Uani 1 1 d . . . . .
H51 H 0.3176 0.1907 0.8056 0.043 Uiso 1 1 calc R U . . .
C52 C 0.1771(3) 0.21267(19) 0.81622(13) 0.0318(7) Uani 1 1 d . . . . .
C53 C 0.1628(3) 0.1438(2) 0.84270(13) 0.0347(8) Uani 1 1 d . . . . .
C54 C 0.2126(3) 0.0811(2) 0.83580(16) 0.0446(9) Uani 1 1 d . . . . .
H54 H 0.2618 0.0811 0.8158 0.054 Uiso 1 1 calc R U . . .
C55 C 0.1902(4) 0.0183(2) 0.85839(19) 0.0567(12) Uani 1 1 d . . . . .
H55 H 0.2240 -0.0248 0.8534 0.068 Uiso 1 1 calc R U . . .
C56 C 0.1203(4) 0.0174(2) 0.88758(18) 0.0558(12) Uani 1 1 d . . . . .
H56 H 0.1061 -0.0259 0.9030 0.067 Uiso 1 1 calc R U . . .
C57 C 0.0708(4) 0.0790(2) 0.89453(16) 0.0482(10) Uani 1 1 d . . . . .
H57 H 0.0219 0.0785 0.9147 0.058 Uiso 1 1 calc R U . . .
C58 C 0.0918(3) 0.1421(2) 0.87216(15) 0.0410(9) Uani 1 1 d . . . . .
H58 H 0.0571 0.1848 0.8771 0.049 Uiso 1 1 calc R U . . .
C59 C -0.1407(3) 0.1230(2) 0.76960(14) 0.0401(9) Uani 1 1 d . . . . .
H59 H -0.0777 0.1412 0.7874 0.048 Uiso 1 1 calc R U . . .
C60 C -0.1695(4) 0.0542(2) 0.77899(17) 0.0517(11) Uani 1 1 d . . . . .
H60 H -0.1264 0.0255 0.8034 0.062 Uiso 1 1 calc R U . . .
C61 C -0.2616(4) 0.0267(3) 0.75275(16) 0.0536(12) Uani 1 1 d . . . . .
H61 H -0.2811 -0.0207 0.7588 0.064 Uiso 1 1 calc R U . . .
C62 C -0.3243(3) 0.0694(2) 0.71776(16) 0.0471(10) Uani 1 1 d . . . . .
H62 H -0.3873 0.0511 0.7000 0.057 Uiso 1 1 calc R U . . .
C63 C -0.2963(3) 0.1380(2) 0.70844(15) 0.0393(9) Uani 1 1 d . . . . .
H63 H -0.3402 0.1667 0.6844 0.047 Uiso 1 1 calc R U . . .
C64 C -0.2038(3) 0.16582(19) 0.73408(13) 0.0306(7) Uani 1 1 d . . . . .
C65 C -0.1672(3) 0.23872(18) 0.72380(13) 0.0287(7) Uani 1 1 d . . . . .
C66 C -0.2106(3) 0.2757(2) 0.67964(14) 0.0349(8) Uani 1 1 d . . . . .
H66 H -0.2611 0.2523 0.6554 0.042 Uiso 1 1 calc R U . . .
C67 C -0.1829(3) 0.34600(19) 0.66966(13) 0.0346(8) Uani 1 1 d D . . . .
C68 C -0.2437(5) 0.3914(4) 0.6280(3) 0.0419(19) Uani 0.5 1 d DG U P A 1
C69 C -0.3241(6) 0.3632(3) 0.5928(3) 0.059(2) Uani 0.5 1 d G U P A 1
H69 H -0.3418 0.3142 0.5945 0.071 Uiso 0.5 1 calc R U P A 1
C70 C -0.3784(5) 0.4067(4) 0.5551(3) 0.065(2) Uani 0.5 1 d G U P A 1
H70 H -0.4333 0.3874 0.5311 0.078 Uiso 0.5 1 calc R U P A 1
C71 C -0.3525(5) 0.4783(4) 0.5526(3) 0.060(2) Uani 0.5 1 d G U P A 1
H71 H -0.3896 0.5080 0.5269 0.073 Uiso 0.5 1 calc R U P A 1
C72 C -0.2721(5) 0.5065(3) 0.5878(3) 0.055(2) Uani 0.5 1 d G U P A 1
H72 H -0.2544 0.5555 0.5861 0.065 Uiso 0.5 1 calc R U P A 1
C73 C -0.2178(5) 0.4631(4) 0.6255(3) 0.0450(19) Uani 0.5 1 d G U P A 1
H73 H -0.1629 0.4824 0.6495 0.054 Uiso 0.5 1 calc R U P A 1
C68' C -0.2464(5) 0.3814(4) 0.6230(2) 0.0434(19) Uani 0.5 1 d DG U P A 2
C69' C -0.2952(5) 0.3434(3) 0.5809(2) 0.0479(19) Uani 0.5 1 d G U P A 2
H69' H -0.2895 0.2928 0.5802 0.057 Uiso 0.5 1 calc R U P A 2
C70' C -0.3525(5) 0.3795(3) 0.5400(2) 0.0536(19) Uani 0.5 1 d G U P A 2
H70' H -0.3859 0.3536 0.5112 0.064 Uiso 0.5 1 calc R U P A 2
C71' C -0.3609(5) 0.4536(3) 0.5411(2) 0.053(2) Uani 0.5 1 d G U P A 2
H71' H -0.4000 0.4783 0.5131 0.063 Uiso 0.5 1 calc R U P A 2
C72' C -0.3120(5) 0.4916(3) 0.5831(3) 0.0489(18) Uani 0.5 1 d G U P A 2
H72' H -0.3177 0.5423 0.5839 0.059 Uiso 0.5 1 calc R U P A 2
C73' C -0.2547(5) 0.4555(4) 0.6241(2) 0.0397(17) Uani 0.5 1 d G U P A 2
H73' H -0.2213 0.4815 0.6529 0.048 Uiso 0.5 1 calc R U P A 2
O12 O -0.13527(18) 0.46415(13) 0.90402(9) 0.0329(5) Uani 1 1 d . . . . .
N5 N -0.2952(2) 0.49645(18) 0.87078(11) 0.0374(7) Uani 1 1 d . . . . .
C74 C -0.2030(3) 0.5093(2) 0.89634(13) 0.0321(7) Uani 1 1 d . . . . .
H74 H -0.1878 0.5560 0.9096 0.039 Uiso 1 1 calc R U . . .
C75 C -0.3235(3) 0.4258(3) 0.84942(18) 0.0545(12) Uani 1 1 d . . . . .
H75A H -0.2641 0.3945 0.8558 0.082 Uiso 1 1 calc R U . . .
H75B H -0.3498 0.4302 0.8132 0.082 Uiso 1 1 calc R U . . .
H75C H -0.3757 0.4052 0.8650 0.082 Uiso 1 1 calc R U . . .
C76 C -0.3712(3) 0.5528(3) 0.86058(17) 0.0507(11) Uani 1 1 d . . . . .
H76A H -0.3434 0.5969 0.8776 0.076 Uiso 1 1 calc R U . . .
H76B H -0.4306 0.5381 0.8730 0.076 Uiso 1 1 calc R U . . .
H76C H -0.3907 0.5612 0.8244 0.076 Uiso 1 1 calc R U . . .

loop_
_atom_site_aniso_label
_atom_site_aniso_U_11
_atom_site_aniso_U_22
_atom_site_aniso_U_33
_atom_site_aniso_U_23
_atom_site_aniso_U_13
_atom_site_aniso_U_12
Er1 0.02247(8) 0.02209(7) 0.02678(8) -0.00747(5) 0.00201(6) 0.00198(5)
Er2 0.02858(8) 0.02210(7) 0.02932(8) -0.00496(5) 0.00872(6) -0.00042(6)
O1 0.0310(13) 0.0237(11) 0.0266(11) -0.0072(9) 0.0016(10) 0.0034(9)
O2 0.0308(13) 0.0245(11) 0.0330(12) -0.0090(9) 0.0077(10) -0.0032(10)
O3 0.0608(19) 0.0352(14) 0.0395(15) -0.0017(12) 0.0203(14) -0.0061(13)
O4 0.0265(12) 0.0260(11) 0.0370(13) -0.0074(10) 0.0014(10) 0.0036(10)
O5 0.0243(12) 0.0271(12) 0.0421(14) -0.0116(10) 0.0016(11) 0.0025(10)
O6 0.0560(17) 0.0250(12) 0.0378(14) -0.0027(10) 0.0187(13) 0.0045(12)
O7 0.0364(14) 0.0244(11) 0.0346(13) -0.0075(10) 0.0126(11) -0.0018(10)
O8 0.0321(14) 0.0279(12) 0.0455(15) -0.0049(11) 0.0120(12) 0.0010(10)
O9 0.0313(13) 0.0335(13) 0.0338(13) -0.0016(10) 0.0080(11) 0.0053(11)
O10 0.0296(13) 0.0337(13) 0.0279(12) -0.0068(10) 0.0042(10) -0.0037(10)
O11 0.0382(15) 0.0295(13) 0.0461(15) -0.0031(11) 0.0058(12) -0.0011(11)
N1 0.0268(14) 0.0251(13) 0.0313(15) -0.0059(11) 0.0072(12) 0.0012(11)
N2 0.0239(14) 0.0269(13) 0.0272(14) -0.0046(11) 0.0069(11) -0.0005(11)
N3 0.0245(14) 0.0239(13) 0.0293(14) -0.0052(11) 0.0072(12) 0.0000(11)
N4 0.0309(16) 0.0270(14) 0.0336(15) -0.0007(12) 0.0111(13) -0.0028(12)
C1 0.0262(17) 0.0273(16) 0.0314(17) -0.0047(13) 0.0084(14) 0.0015(13)
C2 0.0263(17) 0.0253(16) 0.0290(16) -0.0046(13) 0.0000(14) 0.0069(13)
C3 0.042(2) 0.0309(17) 0.0274(17) -0.0045(14) 0.0020(16) 0.0076(16)
C4 0.049(2) 0.0341(19) 0.0335(19) 0.0025(15) 0.0063(17) 0.0044(17)
C5 0.050(2) 0.0309(18) 0.040(2) -0.0021(15) 0.0141(18) -0.0026(17)
C6 0.038(2) 0.0298(17) 0.0364(19) -0.0044(15) 0.0122(16) -0.0012(15)
C7 0.048(2) 0.0300(18) 0.044(2) -0.0070(16) 0.0168(19) -0.0118(17)
C8 0.046(2) 0.0311(18) 0.037(2) -0.0115(15) 0.0159(18) -0.0132(16)
C9 0.0273(17) 0.0286(16) 0.0331(17) -0.0109(14) 0.0087(14) -0.0051(14)
C10 0.0305(18) 0.0253(16) 0.0307(17) -0.0100(13) 0.0081(14) -0.0052(13)
C11 0.0187(15) 0.0250(15) 0.0343(17) -0.0038(13) 0.0046(13) 0.0012(12)
C12 0.0248(16) 0.0213(15) 0.0353(18) -0.0037(13) 0.0059(14) -0.0005(12)
C13 0.037(2) 0.0268(17) 0.041(2) -0.0039(15) 0.0077(17) -0.0042(15)
C14 0.034(2) 0.0309(19) 0.064(3) -0.0033(18) 0.0059(19) 0.0014(16)
C15 0.047(3) 0.028(2) 0.102(4) -0.002(2) 0.004(3) -0.0014(19)
C16 0.039(2) 0.035(2) 0.104(4) -0.012(2) 0.007(3) -0.0099(18)
C17 0.032(2) 0.042(2) 0.065(3) -0.010(2) 0.0020(19) -0.0079(17)
C18 0.0297(19) 0.0278(17) 0.053(2) -0.0048(16) 0.0037(17) 0.0020(14)
C19 0.0300(18) 0.0248(16) 0.0335(18) -0.0018(13) 0.0067(15) -0.0028(14)
C20 0.0255(16) 0.0253(15) 0.0225(15) -0.0023(12) 0.0043(13) -0.0012(13)
C21 0.0236(17) 0.0257(16) 0.0390(19) -0.0036(14) 0.0005(15) 0.0027(13)
C22 0.0272(17) 0.0248(15) 0.0339(18) -0.0056(13) 0.0078(14) 0.0050(13)
C23 0.0313(19) 0.0267(17) 0.047(2) -0.0062(15) -0.0035(17) 0.0061(15)
C24 0.040(2) 0.0295(19) 0.058(3) -0.0108(18) -0.0085(19) 0.0048(17)
C25 0.062(3) 0.032(2) 0.078(3) -0.021(2) -0.023(3) 0.014(2)
C26 0.081(4) 0.031(2) 0.094(4) -0.017(2) -0.035(3) 0.023(2)
C27 0.100(4) 0.041(3) 0.091(4) -0.012(3) -0.056(4) 0.025(3)
C28 0.068(3) 0.032(2) 0.071(3) -0.017(2) -0.028(3) 0.014(2)
C29 0.056(3) 0.0305(19) 0.046(2) 0.0014(17) 0.008(2) 0.0001(18)
C30 0.068(3) 0.037(2) 0.049(2) 0.0082(19) 0.010(2) 0.004(2)
C31 0.084(4) 0.043(2) 0.060(3) 0.016(2) 0.028(3) 0.002(2)
C32 0.084(4) 0.043(2) 0.061(3) 0.005(2) 0.047(3) 0.008(2)
C33 0.061(3) 0.0306(19) 0.061(3) 0.0017(18) 0.030(2) 0.0027(19)
C34 0.052(2) 0.0268(17) 0.0357(19) -0.0042(15) 0.0124(18) -0.0033(16)
C35 0.040(2) 0.0292(17) 0.0317(18) -0.0032(14) 0.0061(16) 0.0015(15)
C36 0.047(2) 0.0269(17) 0.0337(18) -0.0001(14) 0.0159(17) 0.0033(16)
C37 0.0318(18) 0.0231(15) 0.0280(16) -0.0046(13) 0.0028(14) 0.0004(13)
C38 0.0255(16) 0.0264(16) 0.0277(16) -0.0031(13) 0.0025(13) 0.0009(13)
C39 0.0348(19) 0.0271(16) 0.0318(17) -0.0045(14) 0.0075(15) 0.0008(14)
C40 0.047(2) 0.0295(18) 0.037(2) 0.0033(15) 0.0070(18) 0.0014(16)
C41 0.047(2) 0.0249(17) 0.044(2) -0.0041(15) 0.0110(18) 0.0007(16)
C42 0.050(2) 0.0319(18) 0.043(2) -0.0104(16) 0.0162(19) 0.0019(17)
C43 0.044(2) 0.0289(17) 0.0312(18) -0.0049(14) 0.0107(16) -0.0006(15)
C44 0.044(2) 0.042(2) 0.057(3) -0.0086(19) 0.020(2) -0.0036(18)
C45 0.051(3) 0.059(3) 0.074(3) -0.023(3) 0.034(3) -0.016(2)
C46 0.049(3) 0.061(3) 0.098(4) -0.035(3) 0.039(3) -0.011(2)
C47 0.037(3) 0.060(3) 0.137(6) -0.010(4) 0.019(3) 0.002(2)
C48 0.037(3) 0.059(3) 0.096(4) 0.003(3) 0.016(3) 0.000(2)
C49 0.0303(19) 0.0294(18) 0.063(3) -0.0179(18) 0.0143(19) -0.0022(15)
C50 0.0319(19) 0.0294(17) 0.042(2) -0.0108(15) 0.0117(16) -0.0008(15)
C51 0.0297(19) 0.0323(18) 0.046(2) -0.0061(16) 0.0066(16) 0.0073(15)
C52 0.0330(19) 0.0311(17) 0.0291(17) -0.0062(14) 0.0016(15) 0.0016(15)
C53 0.037(2) 0.0333(18) 0.0304(18) -0.0033(14) -0.0009(16) 0.0029(15)
C54 0.048(2) 0.037(2) 0.047(2) 0.0011(18) 0.0071(19) 0.0086(18)
C55 0.060(3) 0.036(2) 0.070(3) 0.006(2) 0.006(3) 0.013(2)
C56 0.062(3) 0.042(2) 0.059(3) 0.012(2) 0.006(2) -0.006(2)
C57 0.054(3) 0.046(2) 0.044(2) 0.0047(19) 0.009(2) -0.005(2)
C58 0.041(2) 0.040(2) 0.040(2) -0.0021(17) 0.0056(18) 0.0005(17)
C59 0.041(2) 0.045(2) 0.0326(19) -0.0011(16) 0.0036(17) -0.0129(18)
C60 0.060(3) 0.048(2) 0.043(2) 0.0098(19) 0.002(2) -0.017(2)
C61 0.069(3) 0.050(2) 0.042(2) -0.0002(19) 0.013(2) -0.028(2)
C62 0.039(2) 0.059(3) 0.044(2) -0.010(2) 0.0100(19) -0.027(2)
C63 0.032(2) 0.048(2) 0.037(2) -0.0047(17) 0.0055(16) -0.0081(17)
C64 0.0294(18) 0.0377(19) 0.0259(16) -0.0058(14) 0.0088(14) -0.0085(15)
C65 0.0258(17) 0.0341(17) 0.0280(16) -0.0091(14) 0.0094(14) -0.0025(14)
C66 0.0307(19) 0.040(2) 0.0328(18) -0.0049(15) 0.0040(15) -0.0060(15)
C67 0.034(2) 0.0372(19) 0.0337(19) -0.0015(15) 0.0096(16) 0.0051(16)
C68 0.035(3) 0.051(4) 0.038(3) 0.001(3) 0.005(3) 0.002(3)
C69 0.052(4) 0.058(4) 0.059(4) 0.010(3) -0.004(3) -0.004(3)
C70 0.062(4) 0.062(4) 0.060(4) 0.010(3) -0.010(3) -0.003(3)
C71 0.062(4) 0.060(4) 0.053(4) 0.009(4) 0.000(3) 0.002(4)
C72 0.059(4) 0.055(4) 0.045(3) 0.008(3) 0.003(3) 0.003(3)
C73 0.045(4) 0.050(3) 0.040(3) 0.003(3) 0.009(3) 0.007(3)
C68' 0.039(3) 0.046(3) 0.043(3) 0.007(3) 0.005(3) 0.002(3)
C69' 0.046(4) 0.052(4) 0.043(3) 0.004(3) 0.003(3) -0.003(3)
C70' 0.053(4) 0.059(4) 0.044(3) 0.005(3) 0.001(3) -0.003(3)
C71' 0.055(4) 0.054(4) 0.043(3) 0.008(3) -0.004(3) -0.003(3)
C72' 0.051(4) 0.050(3) 0.042(3) 0.007(3) 0.004(3) 0.001(3)
C73' 0.038(4) 0.046(3) 0.034(3) 0.000(3) 0.006(3) 0.006(3)
O12 0.0255(12) 0.0355(13) 0.0347(13) -0.0111(10) -0.0001(10) 0.0036(10)
N5 0.0270(16) 0.0513(19) 0.0327(16) -0.0008(14) 0.0042(13) 0.0027(14)
C74 0.0297(18) 0.0390(19) 0.0282(17) -0.0047(14) 0.0077(15) 0.0015(15)
C75 0.040(2) 0.068(3) 0.052(3) -0.012(2) 0.004(2) -0.014(2)
C76 0.033(2) 0.065(3) 0.054(3) 0.017(2) 0.0078(19) 0.013(2)

loop_
_atom_type_symbol
_atom_type_description
_atom_type_scat_dispersion_real
_atom_type_scat_dispersion_imag
_atom_type_scat_source
C C 0.0033 0.0016 'International Tables Vol C Tables 4.2.6.8 and 6.1.1.4'
H H 0.0000 0.0000 'International Tables Vol C Tables 4.2.6.8 and 6.1.1.4'
N N 0.0061 0.0033 'International Tables Vol C Tables 4.2.6.8 and 6.1.1.4'
O O 0.0106 0.0060 'International Tables Vol C Tables 4.2.6.8 and 6.1.1.4'
Er Er -0.2586 4.9576 'International Tables Vol C Tables 4.2.6.8 and 6.1.1.4'

loop_
_geom_angle_atom_site_label_1
_geom_angle_atom_site_label_2
_geom_angle_atom_site_label_3
_geom_angle
_geom_angle_site_symmetry_1
_geom_angle_site_symmetry_3
O5 Er1 O4 73.37(8) . .
O5 Er1 O2 96.86(9) . .
O4 Er1 O2 81.64(8) . .
O5 Er1 O12 140.37(8) . .
O4 Er1 O12 145.36(8) . .
O2 Er1 O12 85.44(9) . .
O5 Er1 O1 142.17(8) . 3_567
O4 Er1 O1 73.64(8) . 3_567
O2 Er1 O1 96.17(8) . 3_567
O12 Er1 O1 76.00(8) . 3_567
O5 Er1 O1 88.67(9) . .
O4 Er1 O1 88.05(8) . .
O2 Er1 O1 166.34(8) . .
O12 Er1 O1 98.26(8) . .
O1 Er1 O1 72.21(9) 3_567 .
O5 Er1 N1 71.94(9) . .
O4 Er1 N1 137.11(9) . .
O2 Er1 N1 126.77(8) . .
O12 Er1 N1 75.18(9) . .
O1 Er1 N1 124.90(9) 3_567 .
O1 Er1 N1 66.83(9) . .
O5 Er1 N2 75.39(9) . .
O4 Er1 N2 128.86(9) . .
O2 Er1 N2 63.13(8) . .
O12 Er1 N2 70.53(8) . .
O1 Er1 N2 141.47(8) 3_567 .
O1 Er1 N2 130.51(8) . .
N1 Er1 N2 63.69(9) . .
O5 Er1 Er1 118.26(6) . 3_567
O4 Er1 Er1 78.75(6) . 3_567
O2 Er1 Er1 131.99(5) . 3_567
O12 Er1 Er1 86.55(6) . 3_567
O1 Er1 Er1 36.19(6) 3_567 3_567
O1 Er1 Er1 36.02(5) . 3_567
N1 Er1 Er1 96.28(6) . 3_567
N2 Er1 Er1 152.37(6) . 3_567
O10 Er2 O9 74.75(9) . .
O10 Er2 O7 76.39(8) . .
O9 Er2 O7 78.37(9) . .
O10 Er2 O8 144.37(9) . .
O9 Er2 O8 72.55(9) . .
O7 Er2 O8 83.51(9) . .
O10 Er2 O6 125.59(9) . .
O9 Er2 O6 137.44(9) . .
O7 Er2 O6 72.67(8) . .
O8 Er2 O6 73.77(10) . .
O10 Er2 O11 71.75(9) . .
O9 Er2 O11 145.27(9) . .
O7 Er2 O11 102.11(9) . .
O8 Er2 O11 142.17(9) . .
O6 Er2 O11 72.48(9) . .
O10 Er2 N4 134.88(9) . .
O9 Er2 N4 123.74(9) . .
O7 Er2 N4 142.59(9) . .
O8 Er2 N4 76.79(9) . .
O6 Er2 N4 71.42(9) . .
O11 Er2 N4 76.70(9) . .
O10 Er2 N3 87.11(8) . .
O9 Er2 N3 76.65(9) . .
O7 Er2 N3 152.94(9) . .
O8 Er2 N3 98.68(9) . .
O6 Er2 N3 134.00(9) . .
O11 Er2 N3 92.63(9) . .
N4 Er2 N3 62.76(9) . .
C2 O1 Er1 124.5(2) . 3_567
C2 O1 Er1 120.44(19) . .
Er1 O1 Er1 107.79(9) 3_567 .
C11 O2 Er1 122.9(2) . .
N4 O3 H3 109.5 . .
C20 O4 Er1 137.0(2) . .
C22 O5 Er1 135.1(2) . .
C35 O6 Er2 134.1(2) . .
C37 O7 Er2 136.0(2) . .
C50 O8 Er2 131.6(2) . .
C52 O9 Er2 129.2(2) . .
C65 O10 Er2 128.5(2) . .
C67 O11 Er2 128.0(2) . .
C9 N1 C1 119.9(3) . .
C9 N1 Er1 122.1(2) . .
C1 N1 Er1 117.6(2) . .
C10 N2 N3 118.4(3) . .
C10 N2 Er1 121.3(2) . .
N3 N2 Er1 119.86(19) . .
C11 N3 N2 108.0(3) . .
C11 N3 Er2 120.2(2) . .
N2 N3 Er2 129.30(19) . .
C12 N4 O3 115.8(3) . .
C12 N4 Er2 124.5(2) . .
O3 N4 Er2 119.65(19) . .
N1 C1 C6 122.5(3) . .
N1 C1 C2 116.3(3) . .
C6 C1 C2 121.2(3) . .
O1 C2 C3 124.8(3) . .
O1 C2 C1 117.8(3) . .
C3 C2 C1 117.4(3) . .
C2 C3 C4 121.2(3) . .
C2 C3 H3A 119.4 . .
C4 C3 H3A 119.4 . .
C5 C4 C3 122.1(4) . .
C5 C4 H4 119.0 . .
C3 C4 H4 119.0 . .
C4 C5 C6 119.7(4) . .
C4 C5 H5 120.1 . .
C6 C5 H5 120.1 . .
C5 C6 C7 125.8(3) . .
C5 C6 C1 118.4(3) . .
C7 C6 C1 115.8(3) . .
C8 C7 C6 121.1(3) . .
C8 C7 H7 119.5 . .
C6 C7 H7 119.5 . .
C7 C8 C9 119.6(3) . .
C7 C8 H8 120.2 . .
C9 C8 H8 120.2 . .
N1 C9 C8 121.0(3) . .
N1 C9 C10 116.2(3) . .
C8 C9 C10 122.7(3) . .
N2 C10 C9 116.1(3) . .
N2 C10 H10 121.9 . .
C9 C10 H10 121.9 . .
O2 C11 N3 126.0(3) . .
O2 C11 C12 118.1(3) . .
N3 C11 C12 115.9(3) . .
N4 C12 C11 114.7(3) . .
N4 C12 C13 125.2(3) . .
C11 C12 C13 120.1(3) . .
C12 C13 H13A 109.5 . .
C12 C13 H13B 109.5 . .
H13A C13 H13B 109.5 . .
C12 C13 H13C 109.5 . .
H13A C13 H13C 109.5 . .
H13B C13 H13C 109.5 . .
C15 C14 C19 120.1(4) . .
C15 C14 H14 120.0 . .
C19 C14 H14 120.0 . .
C16 C15 C14 120.7(4) . .
C16 C15 H15 119.7 . .
C14 C15 H15 119.7 . .
C17 C16 C15 120.0(4) . .
C17 C16 H16 120.0 . .
C15 C16 H16 120.0 . .
C16 C17 C18 119.9(4) . .
C16 C17 H17 120.1 . .
C18 C17 H17 120.1 . .
C17 C18 C19 120.6(4) . .
C17 C18 H18 119.7 . .
C19 C18 H18 119.7 . .
C14 C19 C18 118.8(3) . .
C14 C19 C20 118.0(3) . .
C18 C19 C20 123.3(3) . .
O4 C20 C21 123.2(3) . .
O4 C20 C19 116.1(3) . .
C21 C20 C19 120.7(3) . .
C22 C21 C20 123.1(3) . .
C22 C21 H21 118.5 . .
C20 C21 H21 118.5 . .
O5 C22 C21 124.8(3) . .
O5 C22 C23 115.0(3) . .
C21 C22 C23 120.1(3) . .
C28 C23 C24 118.7(4) . .
C28 C23 C22 121.7(3) . .
C24 C23 C22 119.6(3) . .
C25 C24 C23 120.8(4) . .
C25 C24 H24 119.6 . .
C23 C24 H24 119.6 . .
C26 C25 C24 119.9(4) . .
C26 C25 H25 120.0 . .
C24 C25 H25 120.0 . .
C25 C26 C27 119.8(4) . .
C25 C26 H26 120.1 . .
C27 C26 H26 120.1 . .
C28 C27 C26 120.4(5) . .
C28 C27 H27 119.8 . .
C26 C27 H27 119.8 . .
C23 C28 C27 120.2(4) . .
C23 C28 H28 119.9 . .
C27 C28 H28 119.9 . .
C30 C29 C34 120.6(4) . .
C30 C29 H29 119.7 . .
C34 C29 H29 119.7 . .
C29 C30 C31 119.8(4) . .
C29 C30 H30 120.1 . .
C31 C30 H30 120.1 . .
C32 C31 C30 119.9(4) . .
C32 C31 H31 120.0 . .
C30 C31 H31 120.0 . .
C31 C32 C33 120.9(4) . .
C31 C32 H32 119.5 . .
C33 C32 H32 119.5 . .
C34 C33 C32 120.4(4) . .
C34 C33 H33 119.8 . .
C32 C33 H33 119.8 . .
C33 C34 C29 118.2(4) . .
C33 C34 C35 123.7(4) . .
C29 C34 C35 118.1(3) . .
O6 C35 C36 125.3(3) . .
O6 C35 C34 114.6(3) . .
C36 C35 C34 120.0(3) . .
C35 C36 C37 123.5(3) . .
C35 C36 H36 118.3 . .
C37 C36 H36 118.3 . .
O7 C37 C36 123.7(3) . .
O7 C37 C38 116.0(3) . .
C36 C37 C38 120.3(3) . .
C39 C38 C43 118.5(3) . .
C39 C38 C37 118.1(3) . .
C43 C38 C37 123.4(3) . .
C40 C39 C38 121.0(3) . .
C40 C39 H39 119.5 . .
C38 C39 H39 119.5 . .
C39 C40 C41 120.0(3) . .
C39 C40 H40 120.0 . .
C41 C40 H40 120.0 . .
C42 C41 C40 119.5(3) . .
C42 C41 H41 120.3 . .
C40 C41 H41 120.3 . .
C41 C42 C43 120.6(3) . .
C41 C42 H42 119.7 . .
C43 C42 H42 119.7 . .
C42 C43 C38 120.4(3) . .
C42 C43 H43 119.8 . .
C38 C43 H43 119.8 . .
C49 C44 C45 120.2(5) . .
C49 C44 H44 119.9 . .
C45 C44 H44 119.9 . .
C46 C45 C44 120.7(5) . .
C46 C45 H45 119.7 . .
C44 C45 H45 119.7 . .
C45 C46 C47 120.9(5) . .
C45 C46 H46 119.6 . .
C47 C46 H46 119.6 . .
C46 C47 C48 119.8(5) . .
C46 C47 H47 120.1 . .
C48 C47 H47 120.1 . .
C49 C48 C47 119.5(5) . .
C49 C48 H48 120.2 . .
C47 C48 H48 120.2 . .
C44 C49 C48 118.9(4) . .
C44 C49 C50 117.8(4) . .
C48 C49 C50 123.3(4) . .
O8 C50 C51 124.3(3) . .
O8 C50 C49 116.3(3) . .
C51 C50 C49 119.4(3) . .
C52 C51 C50 122.5(3) . .
C52 C51 H51 118.7 . .
C50 C51 H51 118.7 . .
O9 C52 C51 124.5(3) . .
O9 C52 C53 114.5(3) . .
C51 C52 C53 121.1(3) . .
C58 C53 C54 118.9(4) . .
C58 C53 C52 118.4(3) . .
C54 C53 C52 122.5(4) . .
C53 C54 C55 119.4(4) . .
C53 C54 H54 120.3 . .
C55 C54 H54 120.3 . .
C56 C55 C54 121.1(4) . .
C56 C55 H55 119.4 . .
C54 C55 H55 119.4 . .
C57 C56 C55 119.8(4) . .
C57 C56 H56 120.1 . .
C55 C56 H56 120.1 . .
C56 C57 C58 120.0(4) . .
C56 C57 H57 120.0 . .
C58 C57 H57 120.0 . .
C53 C58 C57 120.7(4) . .
C53 C58 H58 119.6 . .
C57 C58 H58 119.6 . .
C60 C59 C64 120.4(4) . .
C60 C59 H59 119.8 . .
C64 C59 H59 119.8 . .
C59 C60 C61 120.2(4) . .
C59 C60 H60 119.9 . .
C61 C60 H60 119.9 . .
C62 C61 C60 119.3(4) . .
C62 C61 H61 120.4 . .
C60 C61 H61 120.4 . .
C63 C62 C61 120.8(4) . .
C63 C62 H62 119.6 . .
C61 C62 H62 119.6 . .
C62 C63 C64 120.5(4) . .
C62 C63 H63 119.7 . .
C64 C63 H63 119.7 . .
C63 C64 C59 118.9(3) . .
C63 C64 C65 122.9(3) . .
C59 C64 C65 118.2(3) . .
O10 C65 C66 123.5(3) . .
O10 C65 C64 115.5(3) . .
C66 C65 C64 121.0(3) . .
C65 C66 C67 123.1(3) . .
C65 C66 H66 118.5 . .
C67 C66 H66 118.5 . .
O11 C67 C66 124.0(3) . .
O11 C67 C68 112.9(4) . .
C66 C67 C68 122.9(4) . .
O11 C67 C68' 119.8(4) . .
C66 C67 C68' 116.1(4) . .
C69 C68 C73 120.0 . .
C69 C68 C67 121.6(5) . .
C73 C68 C67 118.4(5) . .
C68 C69 C70 120.0 . .
C68 C69 H69 120.0 . .
C70 C69 H69 120.0 . .
C69 C70 C71 120.0 . .
C69 C70 H70 120.0 . .
C71 C70 H70 120.0 . .
C72 C71 C70 120.0 . .
C72 C71 H71 120.0 . .
C70 C71 H71 120.0 . .
C71 C72 C73 120.0 . .
C71 C72 H72 120.0 . .
C73 C72 H72 120.0 . .
C72 C73 C68 120.0 . .
C72 C73 H73 120.0 . .
C68 C73 H73 120.0 . .
C69' C68' C73' 120.0 . .
C69' C68' C67 123.4(5) . .
C73' C68' C67 116.6(5) . .
C68' C69' C70' 120.0 . .
C68' C69' H69' 120.0 . .
C70' C69' H69' 120.0 . .
C71' C70' C69' 120.0 . .
C71' C70' H70' 120.0 . .
C69' C70' H70' 120.0 . .
C70' C71' C72' 120.0 . .
C70' C71' H71' 120.0 . .
C72' C71' H71' 120.0 . .
C71' C72' C73' 120.0 . .
C71' C72' H72' 120.0 . .
C73' C72' H72' 120.0 . .
C72' C73' C68' 120.0 . .
C72' C73' H73' 120.0 . .
C68' C73' H73' 120.0 . .
C74 O12 Er1 138.5(2) . .
C74 N5 C76 121.4(4) . .
C74 N5 C75 121.0(3) . .
C76 N5 C75 117.6(3) . .
O12 C74 N5 123.6(4) . .
O12 C74 H74 118.2 . .
N5 C74 H74 118.2 . .
N5 C75 H75A 109.5 . .
N5 C75 H75B 109.5 . .
H75A C75 H75B 109.5 . .
N5 C75 H75C 109.5 . .
H75A C75 H75C 109.5 . .
H75B C75 H75C 109.5 . .
N5 C76 H76A 109.5 . .
N5 C76 H76B 109.5 . .
H76A C76 H76B 109.5 . .
N5 C76 H76C 109.5 . .
H76A C76 H76C 109.5 . .
H76B C76 H76C 109.5 . .

loop_
_geom_bond_atom_site_label_1
_geom_bond_atom_site_label_2
_geom_bond_distance
_geom_bond_site_symmetry_2
Er1 O5 2.261(2) .
Er1 O4 2.289(2) .
Er1 O2 2.318(2) .
Er1 O12 2.344(2) .
Er1 O1 2.357(2) 3_567
Er1 O1 2.367(2) .
Er1 N1 2.448(3) .
Er1 N2 2.516(3) .
Er1 Er1 3.8165(3) 3_567
Er2 O10 2.284(2) .
Er2 O9 2.285(2) .
Er2 O7 2.293(2) .
Er2 O8 2.311(3) .
Er2 O6 2.334(2) .
Er2 O11 2.349(3) .
Er2 N4 2.513(3) .
Er2 N3 2.520(3) .
O1 C2 1.328(4) .
O1 Er1 2.357(2) 3_567
O2 C11 1.268(4) .
O3 N4 1.383(4) .
O3 H3 0.8400 .
O4 C20 1.272(4) .
O5 C22 1.273(4) .
O6 C35 1.277(4) .
O7 C37 1.272(4) .
O8 C50 1.260(4) .
O9 C52 1.269(4) .
O10 C65 1.271(4) .
O11 C67 1.264(4) .
N1 C9 1.332(4) .
N1 C1 1.351(4) .
N2 C10 1.282(4) .
N2 N3 1.391(4) .
N3 C11 1.343(4) .
N4 C12 1.274(4) .
C1 C6 1.431(5) .
C1 C2 1.435(5) .
C2 C3 1.374(5) .
C3 C4 1.412(5) .
C3 H3A 0.9500 .
C4 C5 1.361(5) .
C4 H4 0.9500 .
C5 C6 1.409(5) .
C5 H5 0.9500 .
C6 C7 1.415(5) .
C7 C8 1.352(5) .
C7 H7 0.9500 .
C8 C9 1.420(5) .
C8 H8 0.9500 .
C9 C10 1.464(5) .
C10 H10 0.9500 .
C11 C12 1.495(5) .
C12 C13 1.498(5) .
C13 H13A 0.9800 .
C13 H13B 0.9800 .
C13 H13C 0.9800 .
C14 C15 1.384(6) .
C14 C19 1.385(5) .
C14 H14 0.9500 .
C15 C16 1.377(6) .
C15 H15 0.9500 .
C16 C17 1.368(6) .
C16 H16 0.9500 .
C17 C18 1.391(5) .
C17 H17 0.9500 .
C18 C19 1.392(5) .
C18 H18 0.9500 .
C19 C20 1.506(5) .
C20 C21 1.402(4) .
C21 C22 1.399(5) .
C21 H21 0.9500 .
C22 C23 1.499(5) .
C23 C28 1.380(6) .
C23 C24 1.389(5) .
C24 C25 1.386(5) .
C24 H24 0.9500 .
C25 C26 1.364(7) .
C25 H25 0.9500 .
C26 C27 1.383(7) .
C26 H26 0.9500 .
C27 C28 1.382(6) .
C27 H27 0.9500 .
C28 H28 0.9500 .
C29 C30 1.380(6) .
C29 C34 1.413(5) .
C29 H29 0.9500 .
C30 C31 1.383(7) .
C30 H30 0.9500 .
C31 C32 1.359(6) .
C31 H31 0.9500 .
C32 C33 1.390(6) .
C32 H32 0.9500 .
C33 C34 1.374(6) .
C33 H33 0.9500 .
C34 C35 1.495(5) .
C35 C36 1.392(5) .
C36 C37 1.403(5) .
C36 H36 0.9500 .
C37 C38 1.503(5) .
C38 C39 1.393(5) .
C38 C43 1.399(5) .
C39 C40 1.384(5) .
C39 H39 0.9500 .
C40 C41 1.396(5) .
C40 H40 0.9500 .
C41 C42 1.379(6) .
C41 H41 0.9500 .
C42 C43 1.392(5) .
C42 H42 0.9500 .
C43 H43 0.9500 .
C44 C49 1.391(6) .
C44 C45 1.393(6) .
C44 H44 0.9500 .
C45 C46 1.333(8) .
C45 H45 0.9500 .
C46 C47 1.386(9) .
C46 H46 0.9500 .
C47 C48 1.398(7) .
C47 H47 0.9500 .
C48 C49 1.392(6) .
C48 H48 0.9500 .
C49 C50 1.506(5) .
C50 C51 1.413(5) .
C51 C52 1.397(5) .
C51 H51 0.9500 .
C52 C53 1.510(5) .
C53 C58 1.384(6) .
C53 C54 1.386(5) .
C54 C55 1.391(6) .
C54 H54 0.9500 .
C55 C56 1.367(7) .
C55 H55 0.9500 .
C56 C57 1.366(7) .
C56 H56 0.9500 .
C57 C58 1.387(6) .
C57 H57 0.9500 .
C58 H58 0.9500 .
C59 C60 1.384(6) .
C59 C64 1.398(5) .
C59 H59 0.9500 .
C60 C61 1.396(6) .
C60 H60 0.9500 .
C61 C62 1.385(7) .
C61 H61 0.9500 .
C62 C63 1.376(6) .
C62 H62 0.9500 .
C63 C64 1.397(5) .
C63 H63 0.9500 .
C64 C65 1.497(5) .
C65 C66 1.404(5) .
C66 C67 1.409(5) .
C66 H66 0.9500 .
C67 C68 1.513(6) .
C67 C68' 1.525(5) .
C68 C69 1.3900 .
C68 C73 1.3900 .
C69 C70 1.3900 .
C69 H69 0.9500 .
C70 C71 1.3900 .
C70 H70 0.9500 .
C71 C72 1.3900 .
C71 H71 0.9500 .
C72 C73 1.3900 .
C72 H72 0.9500 .
C73 H73 0.9500 .
C68' C69' 1.3900 .
C68' C73' 1.3900 .
C69' C70' 1.3900 .
C69' H69' 0.9500 .
C70' C71' 1.3900 .
C70' H70' 0.9500 .
C71' C72' 1.3900 .
C71' H71' 0.9500 .
C72' C73' 1.3900 .
C72' H72' 0.9500 .
C73' H73' 0.9500 .
O12 C74 1.232(4) .
N5 C74 1.315(5) .
N5 C76 1.457(5) .
N5 C75 1.460(6) .
C74 H74 0.9500 .
C75 H75A 0.9800 .
C75 H75B 0.9800 .
C75 H75C 0.9800 .
C76 H76A 0.9800 .
C76 H76B 0.9800 .
C76 H76C 0.9800 .

loop_
_geom_hbond_atom_site_label_D
_geom_hbond_atom_site_label_H
_geom_hbond_atom_site_label_A
_geom_hbond_distance_DH
_geom_hbond_distance_HA
_geom_hbond_distance_DA
_geom_hbond_angle_DHA
_geom_hbond_site_symmetry_A
C74 H74 O1 0.95 2.59 3.092(4) 113.7 3_567
C10 H10 O10 0.95 2.22 3.119(4) 157.0 .
C3 H3A O2 0.95 2.44 3.132(4) 129.1 3_567
O3 H3 O6 0.84 1.99 2.654(4) 135.1 .

loop_
_geom_torsion_atom_site_label_1
_geom_torsion_atom_site_label_2
_geom_torsion_atom_site_label_3
_geom_torsion_atom_site_label_4
_geom_torsion
_geom_torsion_site_symmetry_1
C10 N2 N3 C11 172.6(3) .
Er1 N2 N3 C11 -0.5(3) .
C10 N2 N3 Er2 -25.4(4) .
Er1 N2 N3 Er2 161.52(13) .
C9 N1 C1 C6 0.5(5) .
Er1 N1 C1 C6 -172.8(3) .
C9 N1 C1 C2 179.7(3) .
Er1 N1 C1 C2 6.5(4) .
Er1 O1 C2 C3 -43.4(4) 3_567
Er1 O1 C2 C3 170.1(3) .
Er1 O1 C2 C1 136.8(2) 3_567
Er1 O1 C2 C1 -9.7(4) .
N1 C1 C2 O1 1.7(5) .
C6 C1 C2 O1 -179.0(3) .
N1 C1 C2 C3 -178.0(3) .
C6 C1 C2 C3 1.3(5) .
O1 C2 C3 C4 178.7(3) .
C1 C2 C3 C4 -1.5(5) .
C2 C3 C4 C5 1.2(6) .
C3 C4 C5 C6 -0.5(6) .
C4 C5 C6 C7 -178.2(4) .
C4 C5 C6 C1 0.2(6) .
N1 C1 C6 C5 178.6(3) .
C2 C1 C6 C5 -0.6(5) .
N1 C1 C6 C7 -2.8(5) .
C2 C1 C6 C7 178.0(3) .
C5 C6 C7 C8 -179.8(4) .
C1 C6 C7 C8 1.7(6) .
C6 C7 C8 C9 1.5(6) .
C1 N1 C9 C8 3.0(5) .
Er1 N1 C9 C8 175.9(3) .
C1 N1 C9 C10 -173.8(3) .
Er1 N1 C9 C10 -0.8(4) .
C7 C8 C9 N1 -4.0(6) .
C7 C8 C9 C10 172.5(4) .
N3 N2 C10 C9 178.1(3) .
Er1 N2 C10 C9 -8.8(4) .
N1 C9 C10 N2 6.3(5) .
C8 C9 C10 N2 -170.3(3) .
Er1 O2 C11 N3 3.8(5) .
Er1 O2 C11 C12 -178.1(2) .
N2 N3 C11 O2 -2.0(4) .
Er2 N3 C11 O2 -165.9(3) .
N2 N3 C11 C12 179.9(3) .
Er2 N3 C11 C12 16.0(4) .
O3 N4 C12 C11 -179.7(3) .
Er2 N4 C12 C11 -1.9(4) .
O3 N4 C12 C13 0.6(5) .
Er2 N4 C12 C13 178.5(2) .
O2 C11 C12 N4 172.5(3) .
N3 C11 C12 N4 -9.2(4) .
O2 C11 C12 C13 -7.9(5) .
N3 C11 C12 C13 170.4(3) .
C19 C14 C15 C16 -0.8(8) .
C14 C15 C16 C17 0.2(9) .
C15 C16 C17 C18 0.6(8) .
C16 C17 C18 C19 -0.7(7) .
C15 C14 C19 C18 0.7(6) .
C15 C14 C19 C20 179.8(4) .
C17 C18 C19 C14 0.1(6) .
C17 C18 C19 C20 -178.9(4) .
Er1 O4 C20 C21 2.8(5) .
Er1 O4 C20 C19 -176.8(2) .
C14 C19 C20 O4 1.6(5) .
C18 C19 C20 O4 -179.4(3) .
C14 C19 C20 C21 -178.0(4) .
C18 C19 C20 C21 1.0(5) .
O4 C20 C21 C22 6.1(5) .
C19 C20 C21 C22 -174.4(3) .
Er1 O5 C22 C21 -21.6(6) .
Er1 O5 C22 C23 160.1(3) .
C20 C21 C22 O5 2.9(6) .
C20 C21 C22 C23 -178.9(3) .
O5 C22 C23 C28 -150.5(4) .
C21 C22 C23 C28 31.1(6) .
O5 C22 C23 C24 28.5(5) .
C21 C22 C23 C24 -149.9(4) .
C28 C23 C24 C25 -0.2(7) .
C22 C23 C24 C25 -179.2(4) .
C23 C24 C25 C26 1.7(9) .
C24 C25 C26 C27 -0.8(10) .
C25 C26 C27 C28 -1.7(11) .
C24 C23 C28 C27 -2.3(8) .
C22 C23 C28 C27 176.7(5) .
C26 C27 C28 C23 3.3(11) .
C34 C29 C30 C31 1.5(7) .
C29 C30 C31 C32 2.1(8) .
C30 C31 C32 C33 -4.4(9) .
C31 C32 C33 C34 3.0(8) .
C32 C33 C34 C29 0.7(7) .
C32 C33 C34 C35 179.0(4) .
C30 C29 C34 C33 -2.8(6) .
C30 C29 C34 C35 178.7(4) .
Er2 O6 C35 C36 10.5(6) .
Er2 O6 C35 C34 -173.1(3) .
C33 C34 C35 O6 160.2(4) .
C29 C34 C35 O6 -21.4(5) .
C33 C34 C35 C36 -23.2(6) .
C29 C34 C35 C36 155.2(4) .
O6 C35 C36 C37 6.5(6) .
C34 C35 C36 C37 -169.7(4) .
Er2 O7 C37 C36 -19.4(5) .
Er2 O7 C37 C38 160.9(2) .
C35 C36 C37 O7 -2.7(6) .
C35 C36 C37 C38 177.1(3) .
O7 C37 C38 C39 -15.3(5) .
C36 C37 C38 C39 164.9(3) .
O7 C37 C38 C43 166.7(3) .
C36 C37 C38 C43 -13.0(5) .
C43 C38 C39 C40 1.2(5) .
C37 C38 C39 C40 -176.9(3) .
C38 C39 C40 C41 -0.2(6) .
C39 C40 C41 C42 -0.8(6) .
C40 C41 C42 C43 0.8(6) .
C41 C42 C43 C38 0.3(6) .
C39 C38 C43 C42 -1.2(5) .
C37 C38 C43 C42 176.7(3) .
C49 C44 C45 C46 1.1(7) .
C44 C45 C46 C47 -1.3(8) .
C45 C46 C47 C48 0.6(8) .
C46 C47 C48 C49 0.4(8) .
C45 C44 C49 C48 -0.2(6) .
C45 C44 C49 C50 -180.0(4) .
C47 C48 C49 C44 -0.5(7) .
C47 C48 C49 C50 179.3(4) .
Er2 O8 C50 C51 -20.6(5) .
Er2 O8 C50 C49 157.8(2) .
C44 C49 C50 O8 -22.5(5) .
C48 C49 C50 O8 157.7(4) .
C44 C49 C50 C51 156.0(4) .
C48 C49 C50 C51 -23.8(6) .
O8 C50 C51 C52 -5.8(6) .
C49 C50 C51 C52 175.8(3) .
Er2 O9 C52 C51 36.6(5) .
Er2 O9 C52 C53 -143.5(2) .
C50 C51 C52 O9 -2.3(6) .
C50 C51 C52 C53 177.8(3) .
O9 C52 C53 C58 -19.9(5) .
C51 C52 C53 C58 160.0(4) .
O9 C52 C53 C54 155.4(4) .
C51 C52 C53 C54 -24.7(5) .
C58 C53 C54 C55 0.2(6) .
C52 C53 C54 C55 -175.1(4) .
C53 C54 C55 C56 -0.5(7) .
C54 C55 C56 C57 0.5(7) .
C55 C56 C57 C58 -0.2(7) .
C54 C53 C58 C57 0.1(6) .
C52 C53 C58 C57 175.6(4) .
C56 C57 C58 C53 -0.1(6) .
C64 C59 C60 C61 0.5(7) .
C59 C60 C61 C62 -0.8(7) .
C60 C61 C62 C63 0.5(7) .
C61 C62 C63 C64 0.1(6) .
C62 C63 C64 C59 -0.5(6) .
C62 C63 C64 C65 177.0(4) .
C60 C59 C64 C63 0.2(6) .
C60 C59 C64 C65 -177.5(4) .
Er2 O10 C65 C66 -35.2(5) .
Er2 O10 C65 C64 143.5(2) .
C63 C64 C65 O10 164.7(3) .
C59 C64 C65 O10 -17.7(5) .
C63 C64 C65 C66 -16.6(5) .
C59 C64 C65 C66 161.0(3) .
O10 C65 C66 C67 -5.3(6) .
C64 C65 C66 C67 176.1(3) .
Er2 O11 C67 C66 26.7(5) .
Er2 O11 C67 C68 -157.4(4) .
Er2 O11 C67 C68' -151.7(4) .
C65 C66 C67 O11 8.8(6) .
C65 C66 C67 C68 -166.7(5) .
C65 C66 C67 C68' -172.8(4) .
O11 C67 C68 C69 175.7(4) .
C66 C67 C68 C69 -8.4(7) .
O11 C67 C68 C73 -4.5(6) .
C66 C67 C68 C73 171.4(4) .
C73 C68 C69 C70 0.0 .
C67 C68 C69 C70 179.8(7) .
C68 C69 C70 C71 0.0 .
C69 C70 C71 C72 0.0 .
C70 C71 C72 C73 0.0 .
C71 C72 C73 C68 0.0 .
C69 C68 C73 C72 0.0 .
C67 C68 C73 C72 -179.8(7) .
O11 C67 C68' C69' 149.8(4) .
C66 C67 C68' C69' -28.7(6) .
O11 C67 C68' C73' -30.8(6) .
C66 C67 C68' C73' 150.7(4) .
C73' C68' C69' C70' 0.0 .
C67 C68' C69' C70' 179.4(7) .
C68' C69' C70' C71' 0.0 .
C69' C70' C71' C72' 0.0 .
C70' C71' C72' C73' 0.0 .
C71' C72' C73' C68' 0.0 .
C69' C68' C73' C72' 0.0 .
C67 C68' C73' C72' -179.5(6) .
Er1 O12 C74 N5 178.2(2) .
C76 N5 C74 O12 -176.8(4) .
C75 N5 C74 O12 0.0(6) .
